data_4031660
loop_
_publ_author_name
'McMillan, J.A.'

_publ_section_title
;
 Magnetic properties and crystalline structure of Ag O
;
_journal_name_full 'Journal of Inorganic and Nuclear Chemistry'
_journal_page_first 28
_journal_page_last 31
_journal_volume 13
_journal_year 1960
_chemical_formula_sum 'Ag O'
_space_group_IT_number 14
_symmetry_space_group_name_Hall '-P 2ybc'
_symmetry_space_group_name_H-M 'P 1 21/c 1'
_cell_angle_alpha 90
_cell_angle_beta 107.5
_cell_angle_gamma 90
_cell_formula_units_Z 4
_cell_length_a 5.85
_cell_length_b 3.48
_cell_length_c 5.5
_cell_volume 106.787
_citation_journal_id_ASTM JINCAO
_cod_data_source_file McMillan_JINCAO_1960_1988.cif
_cod_data_source_block Ag1O1
_cod_original_cell_volume 106.7867
_cod_original_formula_sum 'Ag1 O1'
_cod_database_code 4031660

loop_
_symmetry_equiv_pos_as_xyz
x,y,z
-x,y+1/2,-z+1/2
-x,-y,-z
x,-y-1/2,z-1/2

loop_
_atom_site_label
_atom_site_type_symbol
_atom_site_fract_x
_atom_site_fract_y
_atom_site_fract_z
_atom_site_occupancy
_atom_site_U_iso_or_equiv
O1 O-2 0.75 0.25 0.25 1 0.0
Ag1 Ag+2 0 0 0 1 0.0
Ag2 Ag+2 0.5 0 0.5 1 0.0
